data_4087413
loop_
_publ_author_name
'Murugesan, Sathiyamoorthy'
'St\"oger, Berthold'
'Weil, Matthias'
'Veiros, Luis F.'
'Kirchner, Karl'

_publ_section_title
;
 Synthesis, Structure, and Reactivity of Co(II) and Ni(II) PCP Pincer
 Borohydride Complexes.
;
_journal_issue 7
_journal_name_full Organometallics
_journal_page_first 1364
_journal_page_last 1372
_journal_paper_doi 10.1021/acs.organomet.5b00075
_journal_volume 34
_journal_year 2015
_chemical_formula_sum 'C21 H38 N2 Ni O2 P2'
_chemical_formula_weight 471.2
_space_group_IT_number 7
_space_group_name_Hall 'P -2yc'
_space_group_name_H-M_alt 'P 1 c 1'
_symmetry_cell_setting monoclinic
_symmetry_Int_Tables_number 7
_symmetry_space_group_name_Hall 'P -2yc'
_symmetry_space_group_name_H-M 'P 1 c 1'
_cell_angle_alpha 90
_cell_angle_beta 105.6859(6)
_cell_angle_gamma 90
_cell_formula_units_Z 4
_cell_length_a 14.7792(2)
_cell_length_b 11.41410(10)
_cell_length_c 14.7930(2)
_cell_measurement_reflns_used 7112
_cell_measurement_temperature 190
_cell_measurement_theta_max 32.0
_cell_measurement_theta_min 2.3
_cell_volume 2402.52(5)
_diffrn_ambient_temperature 190
_diffrn_measured_fraction_theta_full 0.98
_diffrn_measured_fraction_theta_max 0.96
_diffrn_measurement_device 'four-circle diffractometer'
_diffrn_measurement_device_type 'Bruker SMART APEX CCD'
_diffrn_measurement_method \f-scans
_diffrn_radiation_monochromator graphite
_diffrn_radiation_probe x-ray
_diffrn_radiation_source 'X-ray tube'
_diffrn_radiation_type 'Mo K\a'
_diffrn_radiation_wavelength 0.71073
_diffrn_reflns_av_R_equivalents 0.0456
_diffrn_reflns_av_unetI/netI 0.0326
_diffrn_reflns_limit_h_max 21
_diffrn_reflns_limit_h_min -21
_diffrn_reflns_limit_k_max 17
_diffrn_reflns_limit_k_min -8
_diffrn_reflns_limit_l_max 22
_diffrn_reflns_limit_l_min -21
_diffrn_reflns_number 29799
_diffrn_reflns_theta_full 32.04
_diffrn_reflns_theta_max 32.49
_diffrn_reflns_theta_min 1.78
_exptl_absorpt_coefficient_mu 0.959
_exptl_absorpt_correction_T_max 0.85
_exptl_absorpt_correction_T_min 0.56
_exptl_absorpt_correction_type multi-scan
_exptl_absorpt_process_details SADABS
_exptl_crystal_colour 'translucent yellow'
_exptl_crystal_density_diffrn 1.3022
_exptl_crystal_description rod
_exptl_crystal_F_000 1008
_exptl_crystal_size_max 0.41
_exptl_crystal_size_mid 0.17
_exptl_crystal_size_min 0.12
_refine_diff_density_max 0.45
_refine_diff_density_min -0.24
_refine_ls_abs_structure_details '  4912 of Friedel pairs used in the refinement'
_refine_ls_abs_structure_Flack -0.009(7)
_refine_ls_extinction_method none
_refine_ls_goodness_of_fit_gt 1.48
_refine_ls_goodness_of_fit_ref 1.36
_refine_ls_hydrogen_treatment constr
_refine_ls_number_constraints 306
_refine_ls_number_parameters 506
_refine_ls_number_reflns 13227
_refine_ls_number_restraints 0
_refine_ls_R_factor_all 0.0385
_refine_ls_R_factor_gt 0.0323
_refine_ls_shift/su_max 0.0191
_refine_ls_shift/su_mean 0.0021
_refine_ls_structure_factor_coef F
_refine_ls_weighting_details w=1/(\s^2^(F)+0.0001F^2^)
_refine_ls_weighting_scheme sigma
_refine_ls_wR_factor_gt 0.0329
_refine_ls_wR_factor_ref 0.0335
_reflns_number_gt 10903
_reflns_number_total 13227
_reflns_threshold_expression I>3\s(I)
_cod_data_source_file om5b00075_si_001.cif
_cod_data_source_block Ni_PCP_OCHO
_cod_depositor_comments
;
The following automatic conversions were performed:

data item '_diffrn_radiation_probe' value 'X-ray' was changed to
'x-ray' in accordance with the
/home/saulius/struct/COD-crude-data/automatic-downloads/DataCite-retrospective/ACS/depositions/lib/dictionaries/cif_core.dic
dictionary named 'cif_core.dic' version 2.4.2 last updated on
2011-04-26.

Automatic conversion script
Id: cif_fix_values 6909 2019-04-08 15:41:33Z antanas 
;
_cod_original_formula_sum 'C21 H38 N2 Ni1 O2 P2'
_cod_database_code 4087413

loop_
_space_group_symop_id
_space_group_symop_operation_xyz
1 x,y,z
2 x,-y,z+1/2

loop_
_atom_site_label
_atom_site_type_symbol
_atom_site_fract_x
_atom_site_fract_y
_atom_site_fract_z
_atom_site_adp_type
_atom_site_U_iso_or_equiv
_atom_site_site_symmetry_multiplicity
_atom_site_occupancy
_atom_site_calc_flag
Ni1 Ni 0.57176(2) 0.73563(2) 0.55508(2) Uani 0.02414(8) 2 1 d
N1 N 0.61272(13) 0.64149(16) 0.75534(12) Uani 0.0312(6) 2 1 d
N2 N 0.70153(13) 0.94694(17) 0.57418(13) Uani 0.0321(6) 2 1 d
P1 P 0.53863(4) 0.60802(5) 0.65020(4) Uani 0.02484(16) 2 1 d
P2 P 0.61312(4) 0.88904(5) 0.48926(4) Uani 0.02674(17) 2 1 d
O1 O 0.49488(12) 0.66368(15) 0.44295(11) Uani 0.0390(6) 2 1 d
O2 O 0.36847(14) 0.7721(2) 0.43532(16) Uani 0.0646(9) 2 1 d
C1 C 0.65909(14) 0.79284(18) 0.66490(13) Uani 0.0240(6) 2 1 d
C2 C 0.67282(14) 0.73635(18) 0.75194(14) Uani 0.0258(6) 2 1 d
C3 C 0.74333(15) 0.7716(2) 0.83114(15) Uani 0.0309(7) 2 1 d
C4 C 0.79841(15) 0.8681(2) 0.82418(15) Uani 0.0335(7) 2 1 d
C5 C 0.78514(15) 0.9292(2) 0.74152(16) Uani 0.0316(7) 2 1 d
C6 C 0.71633(14) 0.89096(18) 0.66185(15) Uani 0.0266(6) 2 1 d
C7 C 0.62535(19) 0.5743(2) 0.84157(16) Uani 0.0401(8) 2 1 d
C8 C 0.76027(18) 1.0458(2) 0.56363(19) Uani 0.0464(10) 2 1 d
C9 C 0.55798(16) 0.45201(19) 0.63267(17) Uani 0.0351(8) 2 1 d
C10 C 0.65853(19) 0.4349(3) 0.6263(2) Uani 0.0541(11) 2 1 d
C11 C 0.4870(2) 0.4027(2) 0.5462(2) Uani 0.0483(10) 2 1 d
C12 C 0.41675(15) 0.61753(19) 0.65801(16) Uani 0.0309(7) 2 1 d
C13 C 0.3913(2) 0.7449(2) 0.6715(2) Uani 0.0476(11) 2 1 d
C14 C 0.39057(19) 0.5373(2) 0.7286(2) Uani 0.0505(11) 2 1 d
C15 C 0.66128(17) 0.8706(2) 0.38783(16) Uani 0.0374(8) 2 1 d
C16 C 0.7416(2) 0.7829(3) 0.4116(2) Uani 0.0650(14) 2 1 d
C17 C 0.5858(2) 0.8329(3) 0.30033(18) Uani 0.0571(12) 2 1 d
C18 C 0.51998(16) 1.00055(19) 0.45537(17) Uani 0.0342(8) 2 1 d
C19 C 0.4883(2) 1.0324(3) 0.5418(2) Uani 0.0506(11) 2 1 d
C20 C 0.5448(2) 1.1112(2) 0.4087(2) Uani 0.0541(11) 2 1 d
C21 C 0.40990(18) 0.6956(2) 0.40860(17) Uani 0.0407(9) 2 1 d
Ni2 Ni 0.10357(2) 0.76912(2) 0.92832(2) Uani 0.02361(9) 2 1 d
P3 P 0.13567(4) 0.89708(5) 1.04083(4) Uani 0.02577(17) 2 1 d
P4 P 0.06509(4) 0.61349(5) 0.84149(4) Uani 0.02537(16) 2 1 d
N3 N 0.06344(13) 0.86111(16) 1.10782(13) Uani 0.0304(6) 2 1 d
N4 N -0.02340(13) 0.55502(17) 0.87896(13) Uani 0.0304(6) 2 1 d
O3 O 0.18059(12) 0.84242(15) 0.85867(12) Uani 0.0389(6) 2 1 d
O4 O 0.30615(14) 0.73113(19) 0.91839(16) Uani 0.0608(9) 2 1 d
C22 C 0.01820(14) 0.70985(18) 0.99218(14) Uani 0.0238(6) 2 1 d
C23 C 0.00603(14) 0.76474(18) 1.07336(14) Uani 0.0245(6) 2 1 d
C24 C -0.06195(15) 0.7249(2) 1.11701(16) Uani 0.0307(7) 2 1 d
C25 C -0.11496(15) 0.6269(2) 1.08131(16) Uani 0.0332(7) 2 1 d
C26 C -0.10308(14) 0.5678(2) 1.00356(15) Uani 0.0307(7) 2 1 d
C27 C -0.03710(14) 0.60995(18) 0.95907(14) Uani 0.0253(6) 2 1 d
C28 C 0.05375(18) 0.9253(2) 1.18960(17) Uani 0.0391(8) 2 1 d
C29 C -0.08062(19) 0.4547(2) 0.83797(19) Uani 0.0469(10) 2 1 d
C30 C 0.11345(17) 1.05355(19) 1.01392(16) Uani 0.0356(8) 2 1 d
C31 C 0.0125(2) 1.0695(3) 0.9547(2) Uani 0.0547(11) 2 1 d
C32 C 0.1831(2) 1.1043(2) 0.9654(2) Uani 0.0486(10) 2 1 d
C33 C 0.25798(15) 0.8875(2) 1.11286(15) Uani 0.0322(7) 2 1 d
C34 C 0.2840(2) 0.7606(2) 1.1394(2) Uani 0.0498(10) 2 1 d
C35 C 0.28547(19) 0.9671(2) 1.19856(19) Uani 0.0485(10) 2 1 d
C36 C 0.01878(16) 0.6274(2) 0.71361(15) Uani 0.0336(7) 2 1 d
C37 C -0.0642(2) 0.7108(3) 0.6898(2) Uani 0.0627(13) 2 1 d
C38 C 0.0958(2) 0.6684(3) 0.66976(19) Uani 0.0522(11) 2 1 d
C39 C 0.15921(16) 0.50310(19) 0.86128(16) Uani 0.0323(7) 2 1 d
C40 C 0.1881(2) 0.4709(2) 0.96490(19) Uani 0.0498(10) 2 1 d
C41 C 0.1369(2) 0.3923(2) 0.8006(2) Uani 0.0489(10) 2 1 d
C42 C 0.26551(19) 0.8100(2) 0.87043(17) Uani 0.0406(9) 2 1 d
H1c3 H 0.753449 0.729843 0.889341 Uiso 0.037 2 1 d
H1c4 H 0.846838 0.892542 0.878295 Uiso 0.0403 2 1 d
H1c5 H 0.822472 0.997163 0.738405 Uiso 0.0379 2 1 d
H1c7 H 0.581236 0.510655 0.830853 Uiso 0.0481 2 1 d
H2c7 H 0.688167 0.543722 0.860622 Uiso 0.0481 2 1 d
H3c7 H 0.614961 0.62416 0.890044 Uiso 0.0481 2 1 d
H1c8 H 0.746545 1.067151 0.498546 Uiso 0.0556 2 1 d
H2c8 H 0.747673 1.111161 0.599231 Uiso 0.0556 2 1 d
H3c8 H 0.825274 1.024226 0.586137 Uiso 0.0556 2 1 d
H1c9 H 0.548953 0.40924 0.685424 Uiso 0.0422 2 1 d
H1c10 H 0.701734 0.464208 0.682392 Uiso 0.0649 2 1 d
H2c10 H 0.670022 0.352938 0.619705 Uiso 0.0649 2 1 d
H3c10 H 0.667041 0.476611 0.572894 Uiso 0.0649 2 1 d
H1c11 H 0.425178 0.405996 0.555326 Uiso 0.058 2 1 d
H2c11 H 0.488535 0.448359 0.492138 Uiso 0.058 2 1 d
H3c11 H 0.50272 0.322879 0.536841 Uiso 0.058 2 1 d
H1c12 H 0.379331 0.588324 0.598817 Uiso 0.0371 2 1 d
H1c13 H 0.402911 0.792131 0.622112 Uiso 0.0571 2 1 d
H2c13 H 0.326041 0.74985 0.6699 Uiso 0.0571 2 1 d
H3c13 H 0.428988 0.772833 0.731036 Uiso 0.0571 2 1 d
H1c14 H 0.409046 0.458547 0.719464 Uiso 0.0606 2 1 d
H2c14 H 0.422217 0.562559 0.79106 Uiso 0.0606 2 1 d
H3c14 H 0.323849 0.540103 0.720014 Uiso 0.0606 2 1 d
H1c15 H 0.684749 0.945034 0.374018 Uiso 0.0449 2 1 d
H1c16 H 0.789278 0.809908 0.465416 Uiso 0.078 2 1 d
H2c16 H 0.71844 0.708274 0.425344 Uiso 0.078 2 1 d
H3c16 H 0.767736 0.775185 0.359181 Uiso 0.078 2 1 d
H1c17 H 0.534878 0.888054 0.287897 Uiso 0.0685 2 1 d
H2c17 H 0.612124 0.830354 0.247706 Uiso 0.0685 2 1 d
H3c17 H 0.562913 0.756621 0.310264 Uiso 0.0685 2 1 d
H1c19 H 0.460473 0.965108 0.562526 Uiso 0.0607 2 1 d
H2c19 H 0.541502 1.057787 0.590915 Uiso 0.0607 2 1 d
H3c19 H 0.442865 1.094486 0.526492 Uiso 0.0607 2 1 d
H1c20 H 0.555593 1.091014 0.349474 Uiso 0.0649 2 1 d
H2c20 H 0.493787 1.166001 0.398723 Uiso 0.0649 2 1 d
H3c20 H 0.600549 1.145856 0.448624 Uiso 0.0649 2 1 d
H1c21 H 0.37487 0.652907 0.354529 Uiso 0.0488 2 1 d
H1c24 H -0.07142 0.76502 1.170736 Uiso 0.0368 2 1 d
H1c25 H -0.161061 0.599361 1.111189 Uiso 0.0399 2 1 d
H1c26 H -0.139462 0.499042 0.980529 Uiso 0.0369 2 1 d
H1c28 H 0.099125 0.987513 1.203698 Uiso 0.047 2 1 d
H2c28 H -0.008396 0.957666 1.176753 Uiso 0.047 2 1 d
H3c28 H 0.064118 0.873157 1.242316 Uiso 0.047 2 1 d
H1c29 H -0.068441 0.434802 0.779302 Uiso 0.0562 2 1 d
H2c29 H -0.0653 0.389272 0.880086 Uiso 0.0562 2 1 d
H3c29 H -0.145892 0.47394 0.827438 Uiso 0.0562 2 1 d
H1c30 H 0.122041 1.095923 1.071676 Uiso 0.0428 2 1 d
H1c31 H -0.029482 1.032882 0.985526 Uiso 0.0656 2 1 d
H2c31 H -0.001629 1.151543 0.946898 Uiso 0.0656 2 1 d
H3c31 H 0.005096 1.034024 0.89425 Uiso 0.0656 2 1 d
H1c32 H 0.245548 1.098541 1.006469 Uiso 0.0583 2 1 d
H2c32 H 0.179593 1.06126 0.908789 Uiso 0.0583 2 1 d
H3c32 H 0.168208 1.185032 0.950324 Uiso 0.0583 2 1 d
H1c33 H 0.294297 0.917372 1.073069 Uiso 0.0386 2 1 d
H1c34 H 0.274827 0.714362 1.083391 Uiso 0.0598 2 1 d
H2c34 H 0.34867 0.756352 1.175003 Uiso 0.0598 2 1 d
H3c34 H 0.244835 0.730916 1.176459 Uiso 0.0598 2 1 d
H1c35 H 0.267113 1.046114 1.180169 Uiso 0.0582 2 1 d
H2c35 H 0.254354 0.941437 1.244225 Uiso 0.0582 2 1 d
H3c35 H 0.352282 0.963838 1.225295 Uiso 0.0582 2 1 d
H1c36 H -0.002491 0.551938 0.687887 Uiso 0.0403 2 1 d
H1c37 H -0.112001 0.682645 0.71728 Uiso 0.0752 2 1 d
H2c37 H -0.044092 0.787186 0.714239 Uiso 0.0752 2 1 d
H3c37 H -0.089157 0.71525 0.622878 Uiso 0.0752 2 1 d
H1c38 H 0.148908 0.61686 0.68863 Uiso 0.0626 2 1 d
H2c38 H 0.072283 0.667521 0.602584 Uiso 0.0626 2 1 d
H3c38 H 0.114619 0.746583 0.690511 Uiso 0.0626 2 1 d
H1c39 H 0.209652 0.539216 0.842031 Uiso 0.0387 2 1 d
H1c40 H 0.209451 0.539793 1.001705 Uiso 0.0598 2 1 d
H2c40 H 0.1352 0.438325 0.982065 Uiso 0.0598 2 1 d
H3c40 H 0.237925 0.414232 0.976317 Uiso 0.0598 2 1 d
H1c41 H 0.123861 0.413387 0.73547 Uiso 0.0587 2 1 d
H2c41 H 0.18982 0.340196 0.81666 Uiso 0.0587 2 1 d
H3c41 H 0.083008 0.353967 0.811523 Uiso 0.0587 2 1 d
H1c42 H 0.301386 0.853933 0.836862 Uiso 0.0487 2 1 d
H1c18 H 0.470547 0.965346 0.407185 Uiso 0.041 2 1 d

loop_
_atom_site_aniso_label
_atom_site_aniso_type_symbol
_atom_site_aniso_U_11
_atom_site_aniso_U_22
_atom_site_aniso_U_33
_atom_site_aniso_U_12
_atom_site_aniso_U_13
_atom_site_aniso_U_23
Ni1 Ni 0.02388(14) 0.02601(14) 0.02110(13) -0.00241(12) 0.00363(10) 0.00075(11)
N1 N 0.0330(10) 0.0341(10) 0.0236(8) -0.0034(8) 0.0026(7) 0.0057(7)
N2 N 0.0295(10) 0.0323(10) 0.0323(10) -0.0098(8) 0.0045(8) 0.0052(8)
P1 P 0.0247(3) 0.0251(3) 0.0248(2) -0.0006(2) 0.0070(2) 0.0010(2)
P2 P 0.0272(3) 0.0279(3) 0.0246(2) -0.0016(2) 0.0060(2) 0.0030(2)
O1 O 0.0382(10) 0.0396(9) 0.0340(9) -0.0030(8) 0.0007(7) -0.0075(7)
O2 O 0.0431(12) 0.0785(15) 0.0672(15) 0.0114(11) 0.0064(11) -0.0243(12)
C1 C 0.0206(10) 0.0268(10) 0.0232(9) 0.0017(8) 0.0034(7) 0.0006(8)
C2 C 0.0224(10) 0.0305(11) 0.0237(9) 0.0027(8) 0.0052(8) -0.0012(8)
C3 C 0.0268(11) 0.0397(13) 0.0230(10) 0.0042(9) 0.0014(8) -0.0004(9)
C4 C 0.0261(11) 0.0416(13) 0.0293(11) -0.0004(9) 0.0013(9) -0.0086(9)
C5 C 0.0255(11) 0.0326(11) 0.0354(11) -0.0052(9) 0.0060(9) -0.0073(9)
C6 C 0.0223(10) 0.0284(10) 0.0291(10) 0.0001(8) 0.0070(8) -0.0030(8)
C7 C 0.0445(15) 0.0431(14) 0.0314(12) -0.0005(11) 0.0081(10) 0.0103(10)
C8 C 0.0436(16) 0.0438(15) 0.0487(15) -0.0165(12) 0.0075(12) 0.0086(12)
C9 C 0.0404(13) 0.0269(11) 0.0417(13) 0.0046(10) 0.0173(11) 0.0020(9)
C10 C 0.0420(15) 0.0512(17) 0.071(2) 0.0154(13) 0.0187(14) -0.0072(15)
C11 C 0.0498(17) 0.0343(14) 0.0643(18) -0.0079(12) 0.0214(14) -0.0186(13)
C12 C 0.0267(11) 0.0346(12) 0.0328(11) 0.0012(9) 0.0104(9) -0.0001(9)
C13 C 0.0450(16) 0.0460(16) 0.0582(18) 0.0136(12) 0.0250(14) 0.0031(13)
C14 C 0.0395(15) 0.0536(17) 0.0679(19) 0.0018(13) 0.0309(14) 0.0140(14)
C15 C 0.0444(15) 0.0383(13) 0.0339(12) 0.0011(11) 0.0180(11) 0.0035(10)
C16 C 0.066(2) 0.074(2) 0.063(2) 0.0241(18) 0.0316(18) 0.0002(17)
C17 C 0.078(2) 0.064(2) 0.0324(14) 0.0009(16) 0.0198(14) -0.0046(13)
C18 C 0.0312(12) 0.0315(12) 0.0392(12) 0.0029(10) 0.0084(10) 0.0063(10)
C19 C 0.0560(19) 0.0423(16) 0.0634(19) 0.0133(14) 0.0329(16) 0.0073(13)
C20 C 0.0578(18) 0.0442(16) 0.067(2) 0.0141(13) 0.0279(16) 0.0248(14)
C21 C 0.0390(14) 0.0497(15) 0.0296(12) -0.0071(12) 0.0029(10) -0.0063(11)
Ni2 Ni 0.02685(15) 0.02320(13) 0.02281(13) -0.00244(12) 0.01019(11) -0.00066(11)
P3 P 0.0302(3) 0.0238(3) 0.0246(2) -0.0027(2) 0.0097(2) -0.0012(2)
P4 P 0.0274(3) 0.0252(3) 0.0238(2) -0.0003(2) 0.0075(2) -0.0017(2)
N3 N 0.0352(10) 0.0311(9) 0.0291(9) -0.0042(8) 0.0160(8) -0.0049(7)
N4 N 0.0284(10) 0.0303(10) 0.0330(10) -0.0099(8) 0.0090(8) -0.0067(8)
O3 O 0.0422(10) 0.0387(9) 0.0422(9) -0.0037(8) 0.0222(8) 0.0065(7)
O4 O 0.0442(12) 0.0665(14) 0.0727(15) 0.0078(10) 0.0173(11) 0.0246(11)
C22 C 0.0222(10) 0.0273(10) 0.0229(9) 0.0017(8) 0.0076(8) 0.0027(7)
C23 C 0.0237(10) 0.0274(10) 0.0227(9) 0.0027(8) 0.0069(8) 0.0030(8)
C24 C 0.0261(11) 0.0411(13) 0.0275(10) 0.0039(9) 0.0116(9) 0.0040(9)
C25 C 0.0220(11) 0.0447(13) 0.0343(11) -0.0016(9) 0.0099(9) 0.0109(10)
C26 C 0.0243(11) 0.0342(12) 0.0317(11) -0.0049(9) 0.0042(9) 0.0070(9)
C27 C 0.0216(10) 0.0277(10) 0.0246(9) 0.0015(8) 0.0027(8) 0.0040(8)
C28 C 0.0434(15) 0.0420(14) 0.0343(12) -0.0026(11) 0.0143(11) -0.0101(10)
C29 C 0.0478(16) 0.0470(15) 0.0466(15) -0.0193(13) 0.0142(12) -0.0164(12)
C30 C 0.0450(14) 0.0256(11) 0.0349(12) -0.0010(10) 0.0084(10) -0.0017(9)
C31 C 0.0491(17) 0.0421(15) 0.068(2) 0.0109(13) 0.0076(15) 0.0119(14)
C32 C 0.0585(18) 0.0327(14) 0.0513(16) -0.0101(13) 0.0091(14) 0.0125(12)
C33 C 0.0320(12) 0.0361(12) 0.0283(11) -0.0016(9) 0.0078(9) 0.0001(9)
C34 C 0.0503(17) 0.0473(16) 0.0435(15) 0.0119(13) -0.0016(12) 0.0012(12)
C35 C 0.0434(16) 0.0492(16) 0.0447(15) -0.0038(13) -0.0022(12) -0.0122(12)
C36 C 0.0398(13) 0.0353(12) 0.0247(10) 0.0076(10) 0.0070(9) -0.0018(9)
C37 C 0.068(2) 0.075(2) 0.0392(16) 0.0330(18) 0.0047(15) 0.0124(15)
C38 C 0.070(2) 0.0583(19) 0.0342(14) 0.0032(15) 0.0235(14) 0.0040(12)
C39 C 0.0291(12) 0.0276(11) 0.0389(12) 0.0007(9) 0.0069(9) -0.0025(9)
C40 C 0.0559(19) 0.0387(15) 0.0434(15) 0.0066(13) -0.0063(13) 0.0023(11)
C41 C 0.0543(17) 0.0352(14) 0.0505(16) 0.0120(12) 0.0026(13) -0.0110(12)
C42 C 0.0424(15) 0.0462(15) 0.0372(13) -0.0069(12) 0.0175(11) 0.0015(11)

loop_
_atom_type_symbol
_atom_type_scat_dispersion_real
_atom_type_scat_dispersion_imag
_atom_type_scat_source
C 0.0033 0.0016 'International Tables Vol C tables 4.2.6.8 and 6.1.1.1'
H 0.0000 0.0000 'International Tables Vol C tables 4.2.6.8 and 6.1.1.1'
N 0.0061 0.0033 'International Tables Vol C tables 4.2.6.8 and 6.1.1.1'
Ni 0.3393 1.1124 'International Tables Vol C tables 4.2.6.8 and 6.1.1.1'
O 0.0106 0.0060 'International Tables Vol C tables 4.2.6.8 and 6.1.1.1'
P 0.1023 0.0942 'International Tables Vol C tables 4.2.6.8 and 6.1.1.1'

loop_
_geom_angle_atom_site_label_1
_geom_angle_atom_site_label_2
_geom_angle_atom_site_label_3
_geom_angle
P1 Ni1 P2 166.49(2)
P1 Ni1 O1 95.06(6)
P1 Ni1 C1 84.05(7)
P2 Ni1 O1 97.47(5)
P2 Ni1 C1 84.12(7)
O1 Ni1 C1 172.93(8)
P1 N1 C2 113.54(14)
P1 N1 C7 125.87(16)
C2 N1 C7 120.19(17)
P2 N2 C6 113.89(15)
P2 N2 C8 126.05(16)
C6 N2 C8 120.06(17)
Ni1 P1 N1 103.99(7)
Ni1 P1 C9 119.27(9)
Ni1 P1 C12 113.42(7)
N1 P1 C9 105.26(9)
N1 P1 C12 109.36(10)
C9 P1 C12 105.02(11)
Ni1 P2 N2 103.76(7)
Ni1 P2 C15 119.48(8)
Ni1 P2 C18 113.53(9)
N2 P2 C15 105.09(11)
N2 P2 C18 107.69(10)
C15 P2 C18 106.42(11)
Ni1 O1 C21 120.71(16)
Ni1 C1 C2 121.55(15)
Ni1 C1 C6 121.38(15)
C2 C1 C6 117.01(17)
N1 C2 C1 116.67(16)
N1 C2 C3 121.64(19)
C1 C2 C3 121.7(2)
C2 C3 C4 119.0(2)
C2 C3 H1c3 120.52
C4 C3 H1c3 120.52
C3 C4 C5 121.51(19)
C3 C4 H1c4 119.25
C5 C4 H1c4 119.24
C4 C5 C6 119.1(2)
C4 C5 H1c5 120.47
C6 C5 H1c5 120.46
N2 C6 C1 116.36(17)
N2 C6 C5 122.0(2)
C1 C6 C5 121.68(19)
N1 C7 H1c7 109.46
N1 C7 H2c7 109.47
N1 C7 H3c7 109.47
H1c7 C7 H2c7 109.47
H1c7 C7 H3c7 109.48
H2c7 C7 H3c7 109.48
N2 C8 H1c8 109.47
N2 C8 H2c8 109.47
N2 C8 H3c8 109.47
H1c8 C8 H2c8 109.47
H1c8 C8 H3c8 109.47
H2c8 C8 H3c8 109.48
P1 C9 C10 108.97(17)
P1 C9 C11 112.24(16)
P1 C9 H1c9 108.53
C10 C9 C11 111.2(2)
C10 C9 H1c9 109.65
C11 C9 H1c9 106.19
C9 C10 H1c10 109.47
C9 C10 H2c10 109.47
C9 C10 H3c10 109.47
H1c10 C10 H2c10 109.48
H1c10 C10 H3c10 109.47
H2c10 C10 H3c10 109.46
C9 C11 H1c11 109.48
C9 C11 H2c11 109.48
C9 C11 H3c11 109.48
H1c11 C11 H2c11 109.46
H1c11 C11 H3c11 109.47
H2c11 C11 H3c11 109.46
P1 C12 C13 110.13(17)
P1 C12 C14 116.39(16)
P1 C12 H1c12 104.75
C13 C12 C14 111.5(2)
C13 C12 H1c12 110.38
C14 C12 H1c12 103.14
C12 C13 H1c13 109.47
C12 C13 H2c13 109.47
C12 C13 H3c13 109.47
H1c13 C13 H2c13 109.46
H1c13 C13 H3c13 109.47
H2c13 C13 H3c13 109.48
C12 C14 H1c14 109.47
C12 C14 H2c14 109.47
C12 C14 H3c14 109.47
H1c14 C14 H2c14 109.48
H1c14 C14 H3c14 109.47
H2c14 C14 H3c14 109.48
P2 C15 C16 109.67(19)
P2 C15 C17 111.7(2)
P2 C15 H1c15 108.33
C16 C15 C17 110.9(2)
C16 C15 H1c15 109.13
C17 C15 H1c15 107.01
C15 C16 H1c16 109.47
C15 C16 H2c16 109.47
C15 C16 H3c16 109.47
H1c16 C16 H2c16 109.48
H1c16 C16 H3c16 109.47
H2c16 C16 H3c16 109.47
C15 C17 H1c17 109.48
C15 C17 H2c17 109.48
C15 C17 H3c17 109.48
H1c17 C17 H2c17 109.46
H1c17 C17 H3c17 109.47
H2c17 C17 H3c17 109.47
P2 C18 C19 108.30(17)
P2 C18 C20 116.12(19)
P2 C18 H1c18 105.99
C19 C18 C20 110.4(2)
C19 C18 H1c18 112.27
C20 C18 H1c18 103.74
C18 C19 H1c19 109.47
C18 C19 H2c19 109.47
C18 C19 H3c19 109.47
H1c19 C19 H2c19 109.48
H1c19 C19 H3c19 109.47
H2c19 C19 H3c19 109.48
C18 C20 H1c20 109.47
C18 C20 H2c20 109.47
C18 C20 H3c20 109.48
H1c20 C20 H2c20 109.46
H1c20 C20 H3c20 109.47
H2c20 C20 H3c20 109.48
O1 C21 O2 128.0(2)
O1 C21 H1c21 115.99
O2 C21 H1c21 115.99
P3 Ni2 P4 166.21(3)
P3 Ni2 O3 94.58(5)
P3 Ni2 C22 83.96(6)
P4 Ni2 O3 97.88(5)
P4 Ni2 C22 84.25(6)
O3 Ni2 C22 173.86(8)
Ni2 P3 N3 104.15(6)
Ni2 P3 C30 119.90(8)
Ni2 P3 C33 112.46(8)
N3 P3 C30 104.97(11)
N3 P3 C33 108.88(10)
C30 P3 C33 105.86(10)
Ni2 P4 N4 103.34(7)
Ni2 P4 C36 120.17(8)
Ni2 P4 C39 113.53(7)
N4 P4 C36 105.44(10)
N4 P4 C39 107.22(10)
C36 P4 C39 106.16(11)
P3 N3 C23 113.22(16)
P3 N3 C28 125.78(16)
C23 N3 C28 120.9(2)
P4 N4 C27 113.70(14)
P4 N4 C29 126.04(19)
C27 N4 C29 120.2(2)
Ni2 O3 C42 120.31(16)
Ni2 C22 C23 121.49(15)
Ni2 C22 C27 121.13(16)
C23 C22 C27 117.4(2)
N3 C23 C22 117.1(2)
N3 C23 C24 121.7(2)
C22 C23 C24 121.23(19)
C23 C24 C25 119.1(2)
C23 C24 H1c24 120.46
C25 C24 H1c24 120.46
C24 C25 C26 121.6(2)
C24 C25 H1c25 119.19
C26 C25 H1c25 119.18
C25 C26 C27 118.9(2)
C25 C26 H1c26 120.56
C27 C26 H1c26 120.55
N4 C27 C22 116.9(2)
N4 C27 C26 121.40(18)
C22 C27 C26 121.7(2)
N3 C28 H1c28 109.47
N3 C28 H2c28 109.47
N3 C28 H3c28 109.47
H1c28 C28 H2c28 109.47
H1c28 C28 H3c28 109.48
H2c28 C28 H3c28 109.48
N4 C29 H1c29 109.47
N4 C29 H2c29 109.48
N4 C29 H3c29 109.47
H1c29 C29 H2c29 109.47
H1c29 C29 H3c29 109.46
H2c29 C29 H3c29 109.48
P3 C30 C31 109.27(17)
P3 C30 C32 111.58(18)
P3 C30 H1c30 108.88
C31 C30 C32 111.5(2)
C31 C30 H1c30 108.99
C32 C30 H1c30 106.55
C30 C31 H1c31 109.48
C30 C31 H2c31 109.47
C30 C31 H3c31 109.47
H1c31 C31 H2c31 109.47
H1c31 C31 H3c31 109.47
H2c31 C31 H3c31 109.46
C30 C32 H1c32 109.48
C30 C32 H2c32 109.47
C30 C32 H3c32 109.47
H1c32 C32 H2c32 109.47
H1c32 C32 H3c32 109.47
H2c32 C32 H3c32 109.46
P3 C33 C34 110.26(16)
P3 C33 C35 116.53(17)
P3 C33 H1c33 104.41
C34 C33 C35 111.17(19)
C34 C33 H1c33 110.6
C35 C33 H1c33 103.36
C33 C34 H1c34 109.47
C33 C34 H2c34 109.47
C33 C34 H3c34 109.47
H1c34 C34 H2c34 109.47
H1c34 C34 H3c34 109.47
H2c34 C34 H3c34 109.48
C33 C35 H1c35 109.46
C33 C35 H2c35 109.47
C33 C35 H3c35 109.47
H1c35 C35 H2c35 109.47
H1c35 C35 H3c35 109.47
H2c35 C35 H3c35 109.48
P4 C36 C37 110.25(18)
P4 C36 C38 110.54(15)
P4 C36 H1c36 108.75
C37 C36 C38 111.0(2)
C37 C36 H1c36 108.26
C38 C36 H1c36 107.95
C36 C37 H1c37 109.47
C36 C37 H2c37 109.47
C36 C37 H3c37 109.47
H1c37 C37 H2c37 109.48
H1c37 C37 H3c37 109.47
H2c37 C37 H3c37 109.47
C36 C38 H1c38 109.47
C36 C38 H2c38 109.47
C36 C38 H3c38 109.47
H1c38 C38 H2c38 109.47
H1c38 C38 H3c38 109.48
H2c38 C38 H3c38 109.47
P4 C39 C40 108.67(19)
P4 C39 C41 115.94(16)
P4 C39 H1c39 105.84
C40 C39 C41 110.4(2)
C40 C39 H1c39 111.95
C41 C39 H1c39 103.97
C39 C40 H1c40 109.47
C39 C40 H2c40 109.47
C39 C40 H3c40 109.46
H1c40 C40 H2c40 109.48
H1c40 C40 H3c40 109.48
H2c40 C40 H3c40 109.47
C39 C41 H1c41 109.47
C39 C41 H2c41 109.48
C39 C41 H3c41 109.48
H1c41 C41 H2c41 109.47
H1c41 C41 H3c41 109.46
H2c41 C41 H3c41 109.47
O3 C42 O4 127.9(3)
O3 C42 H1c42 116.03
O4 C42 H1c42 116.04

loop_
_geom_bond_atom_site_label_1
_geom_bond_atom_site_label_2
_geom_bond_distance
Ni1 P1 2.1712(7)
Ni1 P2 2.1701(7)
Ni1 O1 1.9229(15)
Ni1 C1 1.8967(18)
N1 P1 1.6862(17)
N1 C2 1.410(3)
N1 C7 1.457(3)
N2 P2 1.6836(18)
N2 C6 1.409(3)
N2 C8 1.458(3)
P1 C9 1.833(2)
P1 C12 1.839(2)
P2 C15 1.838(3)
P2 C18 1.842(2)
O1 C21 1.274(3)
O2 C21 1.193(4)
C1 C2 1.405(3)
C1 C6 1.412(3)
C2 C3 1.400(3)
C3 C4 1.389(3)
C3 H1c3 0.9599
C4 C5 1.375(3)
C4 H1c4 0.9599
C5 C6 1.402(3)
C5 H1c5 0.96
C7 H1c7 0.96
C7 H2c7 0.96
C7 H3c7 0.9599
C8 H1c8 0.9601
C8 H2c8 0.96
C8 H3c8 0.96
C9 C10 1.527(4)
C9 C11 1.525(3)
C9 H1c9 0.9599
C10 H1c10 0.9599
C10 H2c10 0.96
C10 H3c10 0.9601
C11 H1c11 0.96
C11 H2c11 0.9601
C11 H3c11 0.96
C12 C13 1.529(3)
C12 C14 1.516(4)
C12 H1c12 0.9601
C13 H1c13 0.9601
C13 H2c13 0.96
C13 H3c13 0.9599
C14 H1c14 0.96
C14 H2c14 0.9599
C14 H3c14 0.96
C15 C16 1.519(4)
C15 C17 1.524(3)
C15 H1c15 0.96
C16 H1c16 0.9599
C16 H2c16 0.96
C16 H3c16 0.9601
C17 H1c17 0.96
C17 H2c17 0.9601
C17 H3c17 0.96
C18 C19 1.520(4)
C18 C20 1.530(4)
C18 H1c18 0.9601
C19 H1c19 0.96
C19 H2c19 0.9599
C19 H3c19 0.96
C20 H1c20 0.9601
C20 H2c20 0.96
C20 H3c20 0.9599
C21 H1c21 0.9601
Ni2 P3 2.1683(6)
Ni2 P4 2.1757(6)
Ni2 O3 1.921(2)
Ni2 C22 1.894(2)
P3 N3 1.692(2)
P3 C30 1.840(2)
P3 C33 1.837(2)
P4 N4 1.690(2)
P4 C36 1.836(2)
P4 C39 1.841(2)
N3 C23 1.398(3)
N3 C28 1.454(3)
N4 C27 1.403(3)
N4 C29 1.455(3)
O3 C42 1.274(3)
O4 C42 1.202(3)
C22 C23 1.409(3)
C22 C27 1.411(3)
C23 C24 1.409(3)
C24 C25 1.385(3)
C24 H1c24 0.9599
C25 C26 1.385(3)
C25 H1c25 0.96
C26 C27 1.401(3)
C26 H1c26 0.96
C28 H1c28 0.96
C28 H2c28 0.96
C28 H3c28 0.9599
C29 H1c29 0.9601
C29 H2c29 0.9599
C29 H3c29 0.96
C30 C31 1.523(3)
C30 C32 1.520(4)
C30 H1c30 0.9599
C31 H1c31 0.96
C31 H2c31 0.96
C31 H3c31 0.9601
C32 H1c32 0.9599
C32 H2c32 0.9601
C32 H3c32 0.96
C33 C34 1.523(3)
C33 C35 1.523(3)
C33 H1c33 0.96
C34 H1c34 0.9601
C34 H2c34 0.9599
C34 H3c34 0.9599
C35 H1c35 0.96
C35 H2c35 0.9599
C35 H3c35 0.9599
C36 C37 1.517(4)
C36 C38 1.528(4)
C36 H1c36 0.96
C37 H1c37 0.9599
C37 H2c37 0.96
C37 H3c37 0.9601
C38 H1c38 0.96
C38 H2c38 0.9601
C38 H3c38 0.96
C39 C40 1.521(4)
C39 C41 1.535(3)
C39 H1c39 0.96
C40 H1c40 0.9599
C40 H2c40 0.96
C40 H3c40 0.96
C41 H1c41 0.9601
C41 H2c41 0.96
C41 H3c41 0.96
C42 H1c42 0.96

loop_
_jana_cell_twin_matrix_id
_jana_cell_twin_volume_fraction
_jana_cell_twin_matrix_1_1
_jana_cell_twin_matrix_1_2
_jana_cell_twin_matrix_1_3
_jana_cell_twin_matrix_2_1
_jana_cell_twin_matrix_2_2
_jana_cell_twin_matrix_2_3
_jana_cell_twin_matrix_3_1
_jana_cell_twin_matrix_3_2
_jana_cell_twin_matrix_3_3
1 1.009(7) 1 0 0 0 1 0 0 0 1
2 -0.009(7) -1 0 0 0 -1 0 0 0 -1
